data_7229062
loop_
_publ_author_name
'Forsyth, Craig M.'
'Deacon, Glen B.'
'Junk, Peter Courtney'
'Greenhill, Neil B.'

_publ_section_title
;
 Recurrent supramolecular scenarios within complex 3-D hydrogen bond
 networks derived from organic ammonium salts of
 (4-amino-1-hydroxybutylidine)-1,1-bisphosphonic acid.
;
_journal_name_full CrystEngComm
_journal_paper_doi 10.1039/C7CE01034F
_journal_year 2017
_chemical_formula_moiety 'C4 H11 N O7 P2, C2 H10 N2, 2(H2 O)'
_chemical_formula_sum 'C6 H25 N3 O9 P2'
_chemical_formula_weight 345.23
_space_group_crystal_system orthorhombic
_space_group_IT_number 61
_space_group_name_Hall '-P 2ac 2ab'
_space_group_name_H-M_alt 'P b c a'
_symmetry_space_group_name_Hall '-P 2ac 2ab'
_symmetry_space_group_name_H-M 'P b c a'
_atom_sites_solution_hydrogens mixed
_audit_creation_method SHELXL-2014/7
_audit_update_record
;
2017-06-02 deposited with the CCDC.
2017-09-05 downloaded from the CCDC.
;
_cell_angle_alpha 90
_cell_angle_beta 90
_cell_angle_gamma 90
_cell_formula_units_Z 8
_cell_length_a 8.8351(2)
_cell_length_b 11.5516(3)
_cell_length_c 28.2122(7)
_cell_measurement_reflns_used 5129
_cell_measurement_temperature 123(2)
_cell_measurement_theta_max 66.8570
_cell_measurement_theta_min 5.9090
_cell_volume 2879.32(12)
_computing_cell_refinement 'CrysAlisPro 1.171.38.43d (Rigaku OD, 2015)'
_computing_data_collection 'CrysAlisPro 1.171.38.43d (Rigaku OD, 2015)'
_computing_data_reduction 'CrysAlisPro 1.171.38.43d (Rigaku OD, 2015)'
_computing_structure_refinement 'SHELXL-2014/7 (Sheldrick, 2015)'
_computing_structure_solution 'SHELXS-97 (Sheldrick, 2015)'
_diffrn_ambient_temperature 123(2)
_diffrn_detector_area_resol_mean 10.3389
_diffrn_measured_fraction_theta_full 0.999
_diffrn_measured_fraction_theta_max 0.999
_diffrn_measurement_device_type 'OXFORD Gemini Ultra CCD'
_diffrn_measurement_method '\w scans'
_diffrn_radiation_type CuK\a
_diffrn_radiation_wavelength 1.54184
_diffrn_reflns_av_R_equivalents 0.0244
_diffrn_reflns_av_unetI/netI 0.0186
_diffrn_reflns_Laue_measured_fraction_full 0.999
_diffrn_reflns_Laue_measured_fraction_max 0.999
_diffrn_reflns_limit_h_max 10
_diffrn_reflns_limit_h_min -10
_diffrn_reflns_limit_k_max 13
_diffrn_reflns_limit_k_min -9
_diffrn_reflns_limit_l_max 33
_diffrn_reflns_limit_l_min -30
_diffrn_reflns_number 10800
_diffrn_reflns_point_group_measured_fraction_full 0.999
_diffrn_reflns_point_group_measured_fraction_max 0.999
_diffrn_reflns_theta_full 66.868
_diffrn_reflns_theta_max 66.868
_diffrn_reflns_theta_min 5.910
_diffrn_source 'fine focus sealed tube'
_exptl_absorpt_coefficient_mu 3.215
_exptl_absorpt_correction_T_max 1.00000
_exptl_absorpt_correction_T_min 0.72600
_exptl_absorpt_correction_type multi-scan
_exptl_absorpt_process_details
;
CrysAlisPro 1.171.38.43d (Rigaku Oxford Diffraction, 2015)
Empirical absorption correction using spherical harmonics,
 implemented in SCALE3 ABSPACK scaling algorithm.
;
_exptl_crystal_colour colourless
_exptl_crystal_density_diffrn 1.593
_exptl_crystal_density_meas ?
_exptl_crystal_description prism
_exptl_crystal_F_000 1472
_exptl_crystal_size_max 0.20
_exptl_crystal_size_mid 0.10
_exptl_crystal_size_min 0.05
_refine_diff_density_max 0.323
_refine_diff_density_min -0.360
_refine_diff_density_rms 0.056
_refine_ls_extinction_method none
_refine_ls_goodness_of_fit_ref 1.066
_refine_ls_hydrogen_treatment mixed
_refine_ls_matrix_type full
_refine_ls_number_parameters 241
_refine_ls_number_reflns 2559
_refine_ls_number_restraints 17
_refine_ls_restrained_S_all 1.063
_refine_ls_R_factor_all 0.0280
_refine_ls_R_factor_gt 0.0253
_refine_ls_shift/su_max 0.001
_refine_ls_shift/su_mean 0.000
_refine_ls_structure_factor_coef Fsqd
_refine_ls_weighting_details 'w=1/[\s^2^(Fo^2^)+(0.0405P)^2^+1.2805P] where P=(Fo^2^+2Fc^2^)/3'
_refine_ls_weighting_scheme calc
_refine_ls_wR_factor_gt 0.0665
_refine_ls_wR_factor_ref 0.0688
_reflns_Friedel_coverage 0.000
_reflns_number_gt 2354
_reflns_number_total 2559
_reflns_threshold_expression 'I > 2\s(I)'
_cod_data_source_file c7ce01034f2.cif
_cod_data_source_block shelx_CCDC4
_cod_depositor_comments
;
The following automatic conversions were performed:

'_exptl_crystal_density_meas' value 'not measured' was changed to '?'
- the value is perceived as not measured.

Automatic conversion script
Id: cif_fix_values 4973 2017-02-22 13:04:09Z antanas 
;
_cod_database_code 7229062
_shelx_shelxl_version_number 2014/7
_shelx_space_group_comment
;
The symmetry employed for this shelxl refinement is uniquely defined
by the following loop, which should always be used as a source of
symmetry information in preference to the above space-group names.
They are only intended as comments.
;

loop_
_space_group_symop_operation_xyz
'x, y, z'
'-x+1/2, -y, z+1/2'
'x+1/2, -y+1/2, -z'
'-x, y+1/2, -z+1/2'
'-x, -y, -z'
'x-1/2, y, -z-1/2'
'-x-1/2, y-1/2, z'
'x, -y-1/2, z-1/2'

loop_
_atom_site_label
_atom_site_type_symbol
_atom_site_fract_x
_atom_site_fract_y
_atom_site_fract_z
_atom_site_U_iso_or_equiv
_atom_site_adp_type
_atom_site_occupancy
_atom_site_site_symmetry_order
_atom_site_calc_flag
_atom_site_refinement_flags_posn
_atom_site_refinement_flags_adp
P1 P 0.22335(4) 0.13384(3) 0.38011(2) 0.00731(11) Uani 1 1 d . .
P2 P 0.53468(4) 0.18043(3) 0.33576(2) 0.00809(11) Uani 1 1 d . .
O1 O 0.19017(12) 0.10196(9) 0.32810(3) 0.0115(2) Uani 1 1 d . .
O2 O 0.09291(11) 0.20239(9) 0.40152(4) 0.0111(2) Uani 1 1 d . .
O3 O 0.26625(12) 0.02873(8) 0.40974(3) 0.0103(2) Uani 1 1 d . .
O4 O 0.43916(12) 0.14452(9) 0.29045(4) 0.0116(2) Uani 1 1 d D .
O5 O 0.63938(11) 0.27774(9) 0.32120(4) 0.0112(2) Uani 1 1 d . .
O6 O 0.61220(12) 0.07767(9) 0.35785(4) 0.0123(2) Uani 1 1 d . .
O7 O 0.33328(12) 0.33974(9) 0.35475(3) 0.0098(2) Uani 1 1 d D .
O8 O 0.02083(13) 0.39406(10) 0.45331(4) 0.0172(2) Uani 1 1 d D .
O9 O 0.81165(13) 0.13200(9) 0.43059(4) 0.0148(2) Uani 1 1 d D .
N1 N 0.73797(15) 0.44607(11) 0.49091(4) 0.0109(3) Uani 1 1 d D .
N2 N -0.06815(15) 0.34360(12) 0.33937(4) 0.0112(3) Uani 1 1 d D .
N3 N 0.00125(15) 0.46507(11) 0.21857(4) 0.0111(3) Uani 1 1 d D .
C1 C 0.38722(16) 0.23494(12) 0.37677(5) 0.0082(3) Uani 1 1 d . .
C2 C 0.44843(17) 0.25590(13) 0.42701(5) 0.0100(3) Uani 1 1 d . .
H2A H 0.3624 0.2768 0.4478 0.012 Uiso 1 1 calc R U
H2B H 0.4911 0.1823 0.4390 0.012 Uiso 1 1 calc R U
C3 C 0.56947(17) 0.34980(13) 0.43151(5) 0.0108(3) Uani 1 1 d . .
H3A H 0.6575 0.3305 0.4113 0.013 Uiso 1 1 calc R U
H3B H 0.5282 0.4252 0.4210 0.013 Uiso 1 1 calc R U
C4 C 0.61810(17) 0.35725(12) 0.48298(5) 0.0117(3) Uani 1 1 d . .
H4A H 0.5290 0.3763 0.5028 0.014 Uiso 1 1 calc R U
H4B H 0.6565 0.2807 0.4933 0.014 Uiso 1 1 calc R U
C5 C 0.01261(18) 0.35572(13) 0.29348(5) 0.0123(3) Uani 1 1 d . .
H5A H 0.0434 0.2784 0.2818 0.015 Uiso 1 1 calc R U
H5B H 0.1051 0.4029 0.2980 0.015 Uiso 1 1 calc R U
C6 C -0.09038(17) 0.41358(13) 0.25734(5) 0.0116(3) Uani 1 1 d . .
H6A H -0.1613 0.3557 0.2440 0.014 Uiso 1 1 calc R U
H6B H -0.1506 0.4748 0.2730 0.014 Uiso 1 1 calc R U
H1N H 0.748(2) 0.4566(17) 0.5226(6) 0.024(5) Uiso 1 1 d D .
H2N H 0.8306(19) 0.4221(18) 0.4797(7) 0.028(5) Uiso 1 1 d D .
H3N H 0.714(2) 0.5137(14) 0.4758(6) 0.016(5) Uiso 1 1 d D .
H4 H 0.349(2) 0.128(2) 0.3000(9) 0.045(7) Uiso 1 1 d D .
H4N H -0.079(2) 0.4153(14) 0.3504(7) 0.018(5) Uiso 1 1 d D .
H5N H -0.014(2) 0.2996(17) 0.3595(7) 0.030(6) Uiso 1 1 d D .
H6N H -0.161(2) 0.3133(17) 0.3341(7) 0.026(5) Uiso 1 1 d D .
H7 H 0.299(3) 0.3857(18) 0.3756(7) 0.032(6) Uiso 1 1 d D .
H7N H 0.055(2) 0.4074(15) 0.2034(7) 0.023(5) Uiso 1 1 d D .
H8A H 0.042(3) 0.3294(15) 0.4409(8) 0.039(7) Uiso 1 1 d D .
H8B H 0.067(2) 0.4463(16) 0.4373(8) 0.032(6) Uiso 1 1 d D .
H8N H -0.062(2) 0.5022(17) 0.1975(7) 0.028(5) Uiso 1 1 d D .
H9A H 0.753(2) 0.1143(19) 0.4078(7) 0.032(6) Uiso 1 1 d D .
H9B H 0.899(2) 0.149(2) 0.4196(8) 0.035(6) Uiso 1 1 d D .
H9N H 0.066(2) 0.5198(16) 0.2308(7) 0.025(5) Uiso 1 1 d D .

loop_
_atom_site_aniso_label
_atom_site_aniso_U_11
_atom_site_aniso_U_22
_atom_site_aniso_U_33
_atom_site_aniso_U_23
_atom_site_aniso_U_13
_atom_site_aniso_U_12
P1 0.0087(2) 0.00742(19) 0.00579(19) 0.00006(12) -0.00072(13) -0.00102(13)
P2 0.0091(2) 0.0081(2) 0.00703(19) -0.00053(13) 0.00015(13) 0.00042(13)
O1 0.0131(5) 0.0137(5) 0.0079(5) -0.0005(4) -0.0016(4) -0.0041(4)
O2 0.0101(5) 0.0120(5) 0.0113(5) 0.0002(4) 0.0009(4) 0.0008(4)
O3 0.0135(5) 0.0084(5) 0.0090(5) 0.0010(4) -0.0009(4) -0.0009(4)
O4 0.0115(5) 0.0156(5) 0.0079(5) -0.0028(4) 0.0003(4) -0.0001(4)
O5 0.0093(5) 0.0122(5) 0.0121(5) 0.0011(4) 0.0008(4) -0.0008(4)
O6 0.0133(5) 0.0105(5) 0.0132(5) 0.0001(4) -0.0012(4) 0.0015(4)
O7 0.0149(5) 0.0069(5) 0.0076(5) 0.0005(4) 0.0005(4) 0.0021(4)
O8 0.0192(6) 0.0127(6) 0.0197(6) -0.0022(5) 0.0068(5) -0.0028(5)
O9 0.0123(5) 0.0179(6) 0.0144(6) 0.0026(4) -0.0003(5) -0.0007(5)
N1 0.0117(6) 0.0126(6) 0.0085(6) -0.0016(5) -0.0023(5) -0.0014(5)
N2 0.0117(6) 0.0118(6) 0.0102(6) 0.0009(5) -0.0013(5) 0.0004(5)
N3 0.0129(6) 0.0117(6) 0.0086(6) 0.0001(5) -0.0023(5) 0.0013(5)
C1 0.0112(7) 0.0063(6) 0.0072(6) 0.0006(5) -0.0011(5) 0.0003(5)
C2 0.0120(7) 0.0112(7) 0.0068(7) -0.0002(5) -0.0006(5) -0.0013(6)
C3 0.0135(7) 0.0113(7) 0.0076(7) 0.0001(5) -0.0013(6) -0.0025(6)
C4 0.0135(7) 0.0127(7) 0.0089(7) -0.0008(5) -0.0016(6) -0.0042(6)
C5 0.0135(7) 0.0138(7) 0.0097(7) 0.0006(6) -0.0004(6) 0.0034(6)
C6 0.0126(7) 0.0128(7) 0.0094(7) -0.0003(5) -0.0010(6) 0.0017(6)

loop_
_atom_type_symbol
_atom_type_description
_atom_type_scat_dispersion_real
_atom_type_scat_dispersion_imag
_atom_type_scat_source
C C 0.0181 0.0091 'International Tables Vol C Tables 4.2.6.8 and 6.1.1.4'
H H 0.0000 0.0000 'International Tables Vol C Tables 4.2.6.8 and 6.1.1.4'
N N 0.0311 0.0180 'International Tables Vol C Tables 4.2.6.8 and 6.1.1.4'
O O 0.0492 0.0322 'International Tables Vol C Tables 4.2.6.8 and 6.1.1.4'
P P 0.2955 0.4335 'International Tables Vol C Tables 4.2.6.8 and 6.1.1.4'

loop_
_geom_angle_atom_site_label_1
_geom_angle_atom_site_label_2
_geom_angle_atom_site_label_3
_geom_angle
O3 P1 O2 112.67(6)
O3 P1 O1 112.31(6)
O2 P1 O1 110.97(6)
O3 P1 C1 109.54(6)
O2 P1 C1 106.40(6)
O1 P1 C1 104.45(6)
O6 P2 O5 114.84(6)
O6 P2 O4 111.68(6)
O5 P2 O4 107.50(6)
O6 P2 C1 109.22(6)
O5 P2 C1 110.31(6)
O4 P2 C1 102.59(6)
O7 C1 C2 112.43(11)
O7 C1 P2 104.40(9)
C2 C1 P2 112.47(10)
O7 C1 P1 106.94(9)
C2 C1 P1 109.01(9)
P2 C1 P1 111.42(7)
C3 C2 C1 115.78(12)
C4 C3 C2 108.55(12)
N1 C4 C3 112.57(12)
N2 C5 C6 109.78(12)
N3 C6 C5 110.09(12)

loop_
_geom_bond_atom_site_label_1
_geom_bond_atom_site_label_2
_geom_bond_distance
P1 O3 1.5220(10)
P1 O2 1.5231(10)
P1 O1 1.5411(10)
P1 C1 1.8625(15)
P2 O6 1.5056(11)
P2 O5 1.5126(11)
P2 O4 1.5868(11)
P2 C1 1.8527(15)
O7 C1 1.4418(17)
N1 C4 1.4915(19)
N2 C5 1.4848(19)
N3 C6 1.4852(19)
C1 C2 1.5362(19)
C2 C3 1.528(2)
C3 C4 1.517(2)
C5 C6 1.521(2)

loop_
_geom_hbond_atom_site_label_D
_geom_hbond_atom_site_label_H
_geom_hbond_atom_site_label_A
_geom_hbond_distance_DH
_geom_hbond_distance_HA
_geom_hbond_distance_DA
_geom_hbond_angle_DHA
_geom_hbond_site_symmetry_A
N1 H1N O3 0.907(15) 1.923(16) 2.8290(16) 177.2(19) 3_556
N1 H2N O8 0.920(16) 1.867(16) 2.7806(17) 172(2) 1_655
N1 H3N O9 0.913(15) 1.885(15) 2.7752(17) 164.4(17) 7_765
N2 H4N O6 0.890(15) 1.910(16) 2.7811(17) 165.6(18) 7_665
N2 H5N O2 0.902(16) 1.885(16) 2.7857(16) 177(2) .
N2 H6N O5 0.903(16) 1.848(17) 2.7420(17) 170(2) 1_455
N3 H7N O5 0.923(15) 1.811(16) 2.7260(16) 170.4(19) 6_556
N3 H8N O1 0.921(16) 1.770(16) 2.6634(16) 163(2) 4
N3 H9N O4 0.923(15) 2.215(18) 2.9473(17) 135.7(17) 7_665
O4 H4 O1 0.864(17) 1.638(18) 2.4919(15) 169(3) .
O7 H7 O3 0.849(16) 1.997(17) 2.8189(14) 163(2) 7_665
O8 H8A O2 0.847(16) 1.894(17) 2.7281(15) 168(2) .
O8 H8B O3 0.857(16) 1.918(17) 2.7331(15) 158(2) 7_665
O9 H9A O6 0.852(16) 1.926(16) 2.7767(15) 177(2) .
O9 H9B O2 0.856(16) 1.889(16) 2.7402(15) 172(2) 1_655
